data_7060490
loop_
_publ_author_name
'Arsenyan, Pavel'
'Petrenko, Alla'
'Belyakov, Sergey'

_publ_section_title
;
 Selanyl and tellanyl electrophiles as a driving force in the construction
 of sophisticated polyaromatic hydrocarbons
;
_journal_issue 16
_journal_name_full 'New Journal of Chemistry'
_journal_page_first 7247
_journal_page_last 7255
_journal_paper_doi 10.1039/D1NJ00401H
_journal_volume 45
_journal_year 2021
_chemical_formula_sum 'C175 H148 Cl2 N2 Se4 Si2'
_chemical_formula_weight 2721.87
_space_group_IT_number 2
_space_group_name_Hall '-P 1'
_space_group_name_H-M_alt 'P -1'
_symmetry_cell_setting triclinic
_symmetry_space_group_name_H-M 'P -1'
_atom_sites_solution_hydrogens mixed
_atom_sites_solution_primary direct
_atom_sites_solution_secondary difmap
_audit_creation_date 2020-08-05
_audit_creation_method SHELXL
_audit_update_record
;
2020-08-08 deposited with the CCDC.	2021-03-24 downloaded from the CCDC.
;
_cell_angle_alpha 92.199(1)
_cell_angle_beta 104.095(1)
_cell_angle_gamma 101.540(1)
_cell_formula_units_Z 1
_cell_length_a 14.4559(1)
_cell_length_b 15.3460(1)
_cell_length_c 17.1593(1)
_cell_measurement_reflns_used 1047
_cell_measurement_temperature 173(2)
_cell_measurement_theta_max 75.0
_cell_measurement_theta_min 0.9
_cell_volume 3602.16(5)
_computing_structure_refinement 'SHELXL (Sheldrick, 2008)'
_computing_structure_solution 'SHELXS (Sheldrick, 2008)'
_diffrn_ambient_temperature 173(2)
_diffrn_measured_fraction_theta_full 0.99
_diffrn_measured_fraction_theta_max 0.99
_diffrn_measurement_device 'four-circle diffractometer'
_diffrn_measurement_device_type 'Rigaku, XtaLAB Synergy, Dualflex, HyPix'
_diffrn_measurement_method '\w scans'
_diffrn_radiation_monochromator mirror
_diffrn_radiation_probe x-ray
_diffrn_radiation_type CuK\a
_diffrn_radiation_wavelength 1.54184
_diffrn_reflns_av_R_equivalents 0.0339
_diffrn_reflns_av_sigmaI/netI 0.0183
_diffrn_reflns_limit_h_max 18
_diffrn_reflns_limit_h_min -17
_diffrn_reflns_limit_k_max 19
_diffrn_reflns_limit_k_min -19
_diffrn_reflns_limit_l_max 19
_diffrn_reflns_limit_l_min -21
_diffrn_reflns_number 100220
_diffrn_reflns_theta_full 77.5
_diffrn_reflns_theta_max 77.5
_diffrn_reflns_theta_min 3.5
_diffrn_source 'micro-focus sealed X-ray tube'
_diffrn_source_type 'PhotonJet (Cu) X-ray Source'
_exptl_absorpt_coefficient_mu 2.126
_exptl_absorpt_correction_type none
_exptl_crystal_colour 'Yellow '
_exptl_crystal_density_diffrn 1.255
_exptl_crystal_density_meas 1.25
_exptl_crystal_density_method flotation
_exptl_crystal_description Prism
_exptl_crystal_F_000 1410
_exptl_crystal_size_max 0.22
_exptl_crystal_size_mid 0.17
_exptl_crystal_size_min 0.12
_refine_diff_density_max 1.235
_refine_diff_density_min -0.461
_refine_diff_density_rms 0.077
_refine_ls_extinction_method none
_refine_ls_goodness_of_fit_ref 0.999
_refine_ls_hydrogen_treatment constr
_refine_ls_matrix_type full
_refine_ls_number_parameters 835
_refine_ls_number_reflns 15227
_refine_ls_number_restraints 0
_refine_ls_restrained_S_all 0.999
_refine_ls_R_factor_all 0.0572
_refine_ls_R_factor_gt 0.0535
_refine_ls_shift/su_max 0.031
_refine_ls_shift/su_mean 0.014
_refine_ls_structure_factor_coef Fsqd
_refine_ls_weighting_details 'calc w=1/[\s^2^(Fo^2^)+(0.1304P)^2^+1.2156P] where P=(Fo^2^+2Fc^2^)/3'
_refine_ls_weighting_scheme calc
_refine_ls_wR_factor_gt 0.1732
_refine_ls_wR_factor_ref 0.1791
_reflns_d_resolution_high 0.7901
_reflns_number_gt 13668
_reflns_number_total 15227
_reflns_threshold_expression >2sigma(I)
_cod_data_source_file d1nj00401h2.cif
_cod_data_source_block pavlsibu
_cod_depositor_comments 'Adding full bibliography for 7060487--7060492.cif.'
_cod_original_cell_volume 3602.16(4)
_cod_original_sg_symbol_H-M 'P -1 '
_cod_database_code 7060490
_shelx_title ' pavlsibu3_a.res in P-1'
_shelx_f_calc_maximum 412.13
_shelx_f_squared_multiplier 1.000

loop_
_symmetry_equiv_pos_as_xyz
'x, y, z'
'-x, -y, -z'

loop_
_atom_site_label
_atom_site_type_symbol
_atom_site_fract_x
_atom_site_fract_y
_atom_site_fract_z
_atom_site_U_iso_or_equiv
_atom_site_adp_type
_atom_site_occupancy
_atom_site_symmetry_multiplicity
_atom_site_calc_flag
_atom_site_refinement_flags
_atom_site_disorder_assembly
_atom_site_disorder_group
N1 N 0.53917(13) 0.61147(12) 0.46894(11) 0.0450(4) Uani 1 1 d . . .
C2 C 0.48889(16) 0.63986(14) 0.52092(12) 0.0438(4) Uani 1 1 d . . .
C3 C 0.52385(16) 0.69905(14) 0.59018(12) 0.0453(4) Uani 1 1 d . . .
H3 H 0.5905 0.7228 0.6096 0.054 Uiso 1 1 calc R . .
C4 C 0.45762(16) 0.72264(15) 0.63050(12) 0.0461(4) Uani 1 1 d . . .
C5 C 0.48689(17) 0.79293(15) 0.69684(13) 0.0480(5) Uani 1 1 d . . .
C6 C 0.57233(17) 0.86386(15) 0.70937(13) 0.0497(5) Uani 1 1 d . . .
C7 C 0.62490(19) 0.88614(16) 0.64925(14) 0.0546(5) Uani 1 1 d . . .
H7 H 0.6036 0.8524 0.5995 0.066 Uiso 1 1 calc R . .
C8 C 0.7044(2) 0.95441(18) 0.66197(16) 0.0611(6) Uani 1 1 d . . .
H8 H 0.7362 0.9658 0.6212 0.073 Uiso 1 1 calc R . .
C9 C 0.7403(2) 1.00941(17) 0.73722(17) 0.0620(6) Uani 1 1 d . . .
C10 C 0.8228(2) 1.0795(2) 0.7513(2) 0.0759(8) Uani 1 1 d . . .
H10 H 0.8579 1.0893 0.7125 0.091 Uiso 1 1 calc R . .
C11 C 0.8522(3) 1.1340(2) 0.8228(2) 0.0866(10) Uani 1 1 d . . .
H11 H 0.9069 1.1806 0.8320 0.104 Uiso 1 1 calc R . .
C12 C 0.8007(3) 1.1196(2) 0.8802(2) 0.0864(10) Uani 1 1 d . . .
H12 H 0.8219 1.1567 0.9281 0.104 Uiso 1 1 calc R . .
C13 C 0.7170(2) 1.0507(2) 0.86914(18) 0.0731(8) Uani 1 1 d . . .
C14 C 0.6605(3) 1.0364(2) 0.9268(2) 0.0863(10) Uani 1 1 d . . .
H14 H 0.6808 1.0724 0.9753 0.104 Uiso 1 1 calc R . .
C15 C 0.5790(3) 0.9722(2) 0.91294(19) 0.0811(9) Uani 1 1 d . . .
H15 H 0.5434 0.9653 0.9516 0.097 Uiso 1 1 calc R . .
C16 C 0.5453(2) 0.91354(19) 0.83889(15) 0.0625(6) Uani 1 1 d . . .
C17 C 0.4573(2) 0.85300(19) 0.82005(15) 0.0620(6) Uani 1 1 d . . .
H17 H 0.4179 0.8503 0.8557 0.074 Uiso 1 1 calc R . .
C18 C 0.42481(18) 0.79502(17) 0.74880(13) 0.0524(5) Uani 1 1 d . . .
C19 C 0.32531(18) 0.74243(17) 0.72667(14) 0.0527(5) Uani 1 1 d . . .
C20 C 0.29205(17) 0.69045(16) 0.65523(14) 0.0508(5) Uani 1 1 d . . .
C21 C 0.35688(16) 0.67560(15) 0.60646(13) 0.0472(4) Uani 1 1 d . . .
C22 C 0.32426(16) 0.61483(15) 0.53675(13) 0.0472(4) Uani 1 1 d . . .
H22 H 0.2590 0.5853 0.5200 0.057 Uiso 1 1 calc R . .
C23 C 0.38863(16) 0.59908(14) 0.49345(12) 0.0444(4) Uani 1 1 d . . .
C24 C 0.37750(16) 0.54391(14) 0.42002(12) 0.0443(4) Uani 1 1 d . . .
C25 C 0.29960(16) 0.48564(14) 0.36856(13) 0.0460(4) Uani 1 1 d . . .
H25 H 0.2382 0.4762 0.3787 0.055 Uiso 1 1 calc R . .
C26 C 0.31301(15) 0.44046(14) 0.30072(12) 0.0447(4) Uani 1 1 d . . .
C27 C 0.23522(16) 0.37171(15) 0.24976(14) 0.0489(5) Uani 1 1 d . . .
C28 C 0.25322(17) 0.31836(15) 0.19240(13) 0.0496(5) Uani 1 1 d . . .
C29 C 0.34701(17) 0.33958(15) 0.17194(13) 0.0483(5) Uani 1 1 d . . .
C30 C 0.36522(19) 0.28716(18) 0.11072(14) 0.0559(5) Uani 1 1 d . . .
H30 H 0.3231 0.2324 0.0909 0.067 Uiso 1 1 calc R . .
C31 C 0.44458(19) 0.31544(18) 0.07936(14) 0.0569(6) Uani 1 1 d . . .
C32 C 0.4646(2) 0.2620(2) 0.01605(16) 0.0686(7) Uani 1 1 d . . .
H32 H 0.4278 0.2043 -0.0001 0.082 Uiso 1 1 calc R . .
C33 C 0.5358(3) 0.2953(3) -0.01930(17) 0.0770(9) Uani 1 1 d . . .
H33 H 0.5481 0.2592 -0.0587 0.092 Uiso 1 1 calc R . .
C34 C 0.5933(2) 0.3840(2) 0.00123(15) 0.0695(7) Uani 1 1 d . . .
C35 C 0.6648(3) 0.4208(3) -0.03753(18) 0.0837(10) Uani 1 1 d . . .
H35 H 0.6768 0.3863 -0.0782 0.100 Uiso 1 1 calc R . .
C36 C 0.7172(3) 0.5067(3) -0.0168(2) 0.0878(10) Uani 1 1 d . . .
H36 H 0.7643 0.5296 -0.0434 0.105 Uiso 1 1 calc R . .
C37 C 0.7015(2) 0.5591(3) 0.04238(19) 0.0772(8) Uani 1 1 d . . .
H37 H 0.7374 0.6176 0.0553 0.093 Uiso 1 1 calc R . .
C38 C 0.63112(19) 0.5255(2) 0.08417(15) 0.0622(6) Uani 1 1 d . . .
C39 C 0.60923(19) 0.5795(2) 0.14375(16) 0.0613(6) Uani 1 1 d . . .
H39 H 0.6410 0.6393 0.1549 0.074 Uiso 1 1 calc R . .
C40 C 0.54298(18) 0.54528(18) 0.18453(15) 0.0557(5) Uani 1 1 d . . .
H40 H 0.5312 0.5823 0.2236 0.067 Uiso 1 1 calc R . .
C41 C 0.49033(16) 0.45404(16) 0.16956(13) 0.0494(5) Uani 1 1 d . . .
C42 C 0.41642(16) 0.41787(15) 0.20864(13) 0.0465(4) Uani 1 1 d . . .
C43 C 0.40594(16) 0.45941(14) 0.28276(13) 0.0448(4) Uani 1 1 d . . .
C44 C 0.48663(16) 0.51396(14) 0.33877(13) 0.0451(4) Uani 1 1 d . . .
H44 H 0.5489 0.5220 0.3305 0.054 Uiso 1 1 calc R . .
C45 C 0.47166(15) 0.55530(14) 0.40630(12) 0.0435(4) Uani 1 1 d . . .
C46 C 0.60260(19) 0.92258(16) 0.78145(14) 0.0549(5) Uani 1 1 d . . .
C47 C 0.6871(2) 0.99358(17) 0.79550(16) 0.0610(6) Uani 1 1 d . . .
C48 C 0.50485(17) 0.40162(18) 0.10506(13) 0.0524(5) Uani 1 1 d . . .
C49 C 0.57693(19) 0.4373(2) 0.06405(14) 0.0592(6) Uani 1 1 d . . .
C50 C 0.64130(16) 0.64418(16) 0.47083(14) 0.0499(5) Uani 1 1 d . . .
H50A H 0.6696 0.5940 0.4605 0.060 Uiso 1 1 calc R . .
H50B H 0.6762 0.6725 0.5243 0.060 Uiso 1 1 calc R . .
C51 C 0.65466(19) 0.71104(18) 0.40860(16) 0.0580(6) Uani 1 1 d . . .
H51A H 0.6164 0.6835 0.3557 0.070 Uiso 1 1 calc R . .
H51B H 0.7228 0.7242 0.4074 0.070 Uiso 1 1 calc R . .
C52 C 0.6248(2) 0.79879(18) 0.42469(16) 0.0622(6) Uani 1 1 d . . .
H52A H 0.6785 0.8377 0.4639 0.075 Uiso 1 1 calc R . .
H52B H 0.5697 0.7863 0.4485 0.075 Uiso 1 1 calc R . .
Si53 Si 0.59037(8) 0.86001(6) 0.33241(5) 0.0744(2) Uani 1 1 d . A .
C54 C 0.4730(3) 0.7912(3) 0.2651(2) 0.0857(10) Uani 1 1 d . . .
H54A H 0.4528 0.8231 0.2184 0.103 Uiso 1 1 calc R . .
H54B H 0.4857 0.7356 0.2460 0.103 Uiso 1 1 calc R . .
C55 C 0.3882(3) 0.7694(3) 0.3055(2) 0.0868(9) Uani 1 1 d . . .
H55A H 0.4123 0.7478 0.3574 0.104 Uiso 1 1 calc R . .
H55B H 0.3678 0.8243 0.3158 0.104 Uiso 1 1 calc R . .
C56 C 0.2992(3) 0.7011(3) 0.2581(3) 0.0921(11) Uani 1 1 d . . .
H56A H 0.2752 0.7214 0.2056 0.111 Uiso 1 1 calc R . .
H56B H 0.3181 0.6450 0.2495 0.111 Uiso 1 1 calc R . .
C57 C 0.2180(3) 0.6855(3) 0.3006(3) 0.1023(12) Uani 1 1 d . . .
H57A H 0.1920 0.7383 0.3016 0.153 Uiso 1 1 calc R . .
H57B H 0.2433 0.6721 0.3549 0.153 Uiso 1 1 calc R . .
H57C H 0.1672 0.6363 0.2723 0.153 Uiso 1 1 calc R . .
C58 C 0.6930(5) 0.8704(5) 0.2807(3) 0.148(3) Uani 1 1 d . . .
H58A H 0.7508 0.9102 0.3146 0.177 Uiso 1 1 d R A .
H58B H 0.7079 0.8117 0.2774 0.177 Uiso 1 1 d R . .
C59 C 0.6778(6) 0.9033(6) 0.1984(5) 0.0892(19) Uiso 0.50 1 d P A 1
H59A H 0.6638 0.9623 0.2018 0.107 Uiso 0.50 1 d PR A 1
H59B H 0.6211 0.8642 0.1625 0.107 Uiso 0.50 1 d PR A 1
C60 C 0.7589(11) 0.9173(11) 0.1617(9) 0.139(4) Uiso 0.50 1 d P A 1
H60A H 0.7354 0.8810 0.1105 0.166 Uiso 0.50 1 d PR A 1
H60B H 0.7779 0.9785 0.1497 0.166 Uiso 0.50 1 d PR A 1
C61 C 0.854(3) 0.878(3) 0.205(2) 0.35(2) Uiso 0.50 1 d P A 1
H61A H 0.9009 0.8870 0.1737 0.521 Uiso 0.50 1 d PR A 1
H61B H 0.8385 0.8157 0.2141 0.521 Uiso 0.50 1 d PR A 1
H61C H 0.8798 0.9131 0.2559 0.521 Uiso 0.50 1 d PR A 1
C59N C 0.7060(18) 0.8465(16) 0.2257(15) 0.220(9) Uiso 0.50 1 d P A 2
H59C H 0.6411 0.8337 0.1892 0.264 Uiso 0.50 1 d PR A 2
H59D H 0.7214 0.7887 0.2360 0.264 Uiso 0.50 1 d PR A 2
C60N C 0.788(2) 0.8795(18) 0.1657(17) 0.185(8) Uiso 0.50 1 d P A 2
H60C H 0.7556 0.9013 0.1165 0.222 Uiso 0.50 1 d PR A 2
H60D H 0.8482 0.9212 0.1938 0.222 Uiso 0.50 1 d PR A 2
C61N C 0.8029(13) 0.8238(12) 0.1436(11) 0.164(5) Uiso 0.50 1 d P A 2
H61D H 0.8455 0.8179 0.1096 0.247 Uiso 0.50 1 d PR A 2
H61E H 0.7395 0.7866 0.1200 0.247 Uiso 0.50 1 d PR A 2
H61F H 0.8292 0.8058 0.1959 0.247 Uiso 0.50 1 d PR A 2
C62 C 0.5707(5) 0.9704(3) 0.3639(3) 0.1221(18) Uani 1 1 d . . .
H62A H 0.5557 1.0035 0.3170 0.147 Uiso 1 1 d R A .
H62B H 0.5150 0.9612 0.3870 0.147 Uiso 1 1 d R . .
C63 C 0.6751(7) 1.0243(6) 0.4237(5) 0.091(2) Uiso 0.50 1 d P A 3
H63A H 0.7000 0.9861 0.4637 0.110 Uiso 0.50 1 calc PR A 3
H63B H 0.7225 1.0411 0.3925 0.110 Uiso 0.50 1 calc PR A 3
C64 C 0.6592(9) 1.1088(7) 0.4659(7) 0.114(3) Uiso 0.50 1 d P A 3
H64A H 0.6409 1.1487 0.4252 0.137 Uiso 0.50 1 calc PR A 3
H64B H 0.6045 1.0913 0.4896 0.137 Uiso 0.50 1 calc PR A 3
C65 C 0.7327(8) 1.1525(7) 0.5214(7) 0.102(3) Uiso 0.50 1 d P A 3
H65A H 0.7172 1.2058 0.5410 0.153 Uiso 0.50 1 calc PR A 3
H65B H 0.7884 1.1682 0.4996 0.153 Uiso 0.50 1 calc PR A 3
H65C H 0.7475 1.1160 0.5650 0.153 Uiso 0.50 1 calc PR A 3
C63N C 0.6114(9) 1.0283(8) 0.4393(7) 0.118(3) Uiso 0.50 1 d P A 4
H63C H 0.5683 1.0680 0.4440 0.141 Uiso 0.50 1 calc PR A 4
H63D H 0.6156 0.9920 0.4845 0.141 Uiso 0.50 1 calc PR A 4
C64N C 0.7055(12) 1.0795(12) 0.4421(10) 0.155(5) Uiso 0.50 1 d P A 4
H64C H 0.6972 1.1128 0.3949 0.186 Uiso 0.50 1 calc PR A 4
H64D H 0.7439 1.0368 0.4332 0.186 Uiso 0.50 1 calc PR A 4
C65N C 0.7744(11) 1.1492(9) 0.5151(9) 0.130(4) Uiso 0.50 1 d P A 4
H65D H 0.8370 1.1696 0.5045 0.196 Uiso 0.50 1 calc PR A 4
H65E H 0.7826 1.1205 0.5643 0.196 Uiso 0.50 1 calc PR A 4
H65F H 0.7449 1.1992 0.5202 0.196 Uiso 0.50 1 calc PR A 4
Se66 Se 0.152883(19) 0.64554(2) 0.614674(16) 0.06026(11) Uani 1 1 d . . .
C67 C 0.13562(19) 0.5217(2) 0.63180(15) 0.0621(6) Uani 1 1 d . . .
C68 C 0.2085(2) 0.4831(2) 0.67529(18) 0.0685(7) Uani 1 1 d . . .
H68 H 0.2712 0.5175 0.6969 0.082 Uiso 1 1 calc R . .
C69 C 0.1876(3) 0.3931(3) 0.6864(2) 0.0884(10) Uani 1 1 d . . .
H69 H 0.2367 0.3670 0.7151 0.106 Uiso 1 1 calc R . .
C70 C 0.0956(4) 0.3420(3) 0.6558(3) 0.1152(16) Uani 1 1 d . . .
H70 H 0.0825 0.2814 0.6630 0.138 Uiso 1 1 calc R . .
C71 C 0.0216(3) 0.3815(3) 0.6136(3) 0.1145(16) Uani 1 1 d . . .
H71 H -0.0414 0.3473 0.5938 0.137 Uiso 1 1 calc R . .
C72 C 0.0412(2) 0.4699(3) 0.6014(2) 0.0880(10) Uani 1 1 d . . .
H72 H -0.0082 0.4957 0.5728 0.106 Uiso 1 1 calc R . .
C73 C 0.26070(18) 0.75261(19) 0.78085(14) 0.0570(6) Uani 1 1 d . . .
C74 C 0.2093(3) 0.8196(2) 0.7744(2) 0.0844(9) Uani 1 1 d . . .
H74 H 0.2144 0.8594 0.7354 0.101 Uiso 1 1 calc R . .
C75 C 0.1502(3) 0.8283(3) 0.8254(3) 0.0977(12) Uani 1 1 d . . .
H75 H 0.1162 0.8741 0.8206 0.117 Uiso 1 1 calc R . .
C76 C 0.1416(3) 0.7706(3) 0.8823(2) 0.0884(11) Uani 1 1 d . . .
H76 H 0.1019 0.7766 0.9166 0.106 Uiso 1 1 calc R . .
C77 C 0.1912(3) 0.7042(4) 0.8890(2) 0.1000(13) Uani 1 1 d . . .
H77 H 0.1851 0.6643 0.9278 0.120 Uiso 1 1 calc R . .
C78 C 0.2512(3) 0.6947(3) 0.83846(19) 0.0809(9) Uani 1 1 d . . .
H78 H 0.2851 0.6488 0.8439 0.097 Uiso 1 1 calc R . .
Se79 Se 0.104691(19) 0.356379(19) 0.263099(16) 0.05882(11) Uani 1 1 d . . .
C80 C 0.06528(18) 0.4499(2) 0.20071(14) 0.0592(6) Uani 1 1 d . . .
C81 C 0.1170(3) 0.4937(3) 0.1511(2) 0.0826(9) Uani 1 1 d . . .
H81 H 0.1764 0.4807 0.1486 0.099 Uiso 1 1 calc R . .
C82 C 0.0813(4) 0.5565(4) 0.1053(3) 0.1040(13) Uani 1 1 d . . .
H82 H 0.1160 0.5854 0.0712 0.125 Uiso 1 1 calc R . .
C83 C -0.0061(4) 0.5771(4) 0.1096(3) 0.1085(14) Uani 1 1 d . . .
H83 H -0.0304 0.6197 0.0784 0.130 Uiso 1 1 calc R . .
C84 C -0.0550(4) 0.5362(5) 0.1581(4) 0.129(2) Uani 1 1 d . . .
H84 H -0.1132 0.5512 0.1614 0.154 Uiso 1 1 calc R . .
C85 C -0.0216(3) 0.4715(3) 0.2041(2) 0.0950(12) Uani 1 1 d . . .
H85 H -0.0578 0.4426 0.2372 0.114 Uiso 1 1 calc R . .
C86 C 0.17554(18) 0.24504(17) 0.14239(15) 0.0567(6) Uani 1 1 d . . .
C87 C 0.1275(2) 0.2585(2) 0.06502(18) 0.0750(8) Uani 1 1 d . . .
H87 H 0.1451 0.3128 0.0445 0.090 Uiso 1 1 calc R . .
C88 C 0.0532(2) 0.1918(3) 0.0178(2) 0.0845(10) Uani 1 1 d . . .
H88 H 0.0205 0.2022 -0.0337 0.101 Uiso 1 1 calc R . .
C89 C 0.0285(2) 0.1130(3) 0.0458(3) 0.0922(12) Uani 1 1 d . . .
H89 H -0.0211 0.0686 0.0137 0.111 Uiso 1 1 calc R . .
C90 C 0.0760(3) 0.0967(2) 0.1223(3) 0.1007(13) Uani 1 1 d . . .
H90 H 0.0582 0.0418 0.1417 0.121 Uiso 1 1 calc R . .
C91 C 0.1510(2) 0.16355(19) 0.1704(2) 0.0770(8) Uani 1 1 d . . .
H91 H 0.1842 0.1525 0.2215 0.092 Uiso 1 1 calc R . .
Cl3 Cl 0.1420(5) 0.1730(5) 0.3865(4) 0.1391(19) Uiso 0.25 1 d P . .
C1S C 0.0293(12) 0.1746(11) 0.3937(10) 0.164(5) Uiso 0.50 1 d P . .
H1S1 H 0.0285 0.1866 0.4489 0.293 Uiso 0.25 1 d PR . .
H1S2 H 0.0073 0.2208 0.3627 0.293 Uiso 0.25 1 d PR . .
H1S3 H 0.0771 0.1395 0.3926 0.293 Uiso 0.25 1 d PR . .
H1S4 H 0.0159 0.2028 0.3445 0.293 Uiso 0.25 1 d PR . .
Cl2 Cl 0.0715(6) 0.2557(6) 0.4707(5) 0.168(3) Uiso 0.25 1 d P . .
Cl4 Cl -0.0677(8) 0.1259(7) 0.4180(7) 0.196(3) Uiso 0.25 1 d P . .
Cl5 Cl 0.0040(13) 0.0576(12) 0.3449(11) 0.288(7) Uiso 0.25 1 d P . .

loop_
_atom_site_aniso_label
_atom_site_aniso_U_11
_atom_site_aniso_U_22
_atom_site_aniso_U_33
_atom_site_aniso_U_23
_atom_site_aniso_U_13
_atom_site_aniso_U_12
N1 0.0415(9) 0.0489(9) 0.0415(8) -0.0038(7) 0.0078(7) 0.0076(7)
C2 0.0462(11) 0.0453(10) 0.0394(9) 0.0002(8) 0.0092(8) 0.0118(8)
C3 0.0429(10) 0.0469(10) 0.0411(10) -0.0027(8) 0.0046(8) 0.0067(8)
C4 0.0482(11) 0.0490(10) 0.0382(9) -0.0016(8) 0.0047(8) 0.0125(9)
C5 0.0500(11) 0.0516(11) 0.0389(10) -0.0037(8) 0.0035(8) 0.0140(9)
C6 0.0503(11) 0.0495(11) 0.0442(10) -0.0047(8) 0.0006(9) 0.0147(9)
C7 0.0585(13) 0.0513(11) 0.0471(11) -0.0028(9) 0.0046(10) 0.0081(10)
C8 0.0627(14) 0.0568(13) 0.0558(13) 0.0011(10) 0.0064(11) 0.0060(11)
C9 0.0616(14) 0.0528(12) 0.0583(14) -0.0003(10) -0.0053(11) 0.0082(11)
C10 0.0693(17) 0.0649(16) 0.0739(18) 0.0023(13) -0.0058(14) 0.0000(13)
C11 0.081(2) 0.0682(17) 0.081(2) -0.0047(15) -0.0172(18) -0.0033(15)
C12 0.085(2) 0.0709(18) 0.075(2) -0.0210(15) -0.0199(17) 0.0050(16)
C13 0.0780(18) 0.0655(15) 0.0589(15) -0.0161(12) -0.0096(13) 0.0141(14)
C14 0.094(2) 0.085(2) 0.0619(17) -0.0310(15) -0.0040(16) 0.0150(18)
C15 0.086(2) 0.090(2) 0.0567(15) -0.0266(15) 0.0056(14) 0.0177(17)
C16 0.0667(15) 0.0676(15) 0.0468(12) -0.0134(11) 0.0018(11) 0.0194(12)
C17 0.0653(15) 0.0740(16) 0.0437(12) -0.0124(11) 0.0084(10) 0.0182(12)
C18 0.0546(13) 0.0592(12) 0.0408(10) -0.0052(9) 0.0058(9) 0.0161(10)
C19 0.0525(12) 0.0640(13) 0.0433(11) -0.0024(9) 0.0110(9) 0.0191(10)
C20 0.0456(11) 0.0600(12) 0.0448(11) -0.0030(9) 0.0074(9) 0.0136(9)
C21 0.0455(11) 0.0547(11) 0.0394(10) -0.0027(8) 0.0075(8) 0.0119(9)
C22 0.0431(10) 0.0519(11) 0.0434(10) -0.0042(8) 0.0084(8) 0.0076(8)
C23 0.0458(11) 0.0459(10) 0.0384(9) -0.0027(8) 0.0067(8) 0.0091(8)
C24 0.0459(10) 0.0463(10) 0.0396(10) -0.0013(8) 0.0099(8) 0.0100(8)
C25 0.0425(10) 0.0500(11) 0.0434(10) -0.0024(8) 0.0094(8) 0.0082(8)
C26 0.0430(10) 0.0472(10) 0.0418(10) -0.0013(8) 0.0079(8) 0.0093(8)
C27 0.0456(11) 0.0528(11) 0.0449(10) -0.0038(9) 0.0078(9) 0.0088(9)
C28 0.0487(11) 0.0514(11) 0.0431(10) -0.0042(8) 0.0041(9) 0.0091(9)
C29 0.0494(11) 0.0540(11) 0.0401(10) -0.0026(8) 0.0062(8) 0.0157(9)
C30 0.0560(13) 0.0610(13) 0.0480(12) -0.0084(10) 0.0064(10) 0.0173(10)
C31 0.0612(14) 0.0696(14) 0.0421(11) -0.0046(10) 0.0076(10) 0.0276(12)
C32 0.0755(18) 0.0836(18) 0.0478(13) -0.0110(12) 0.0118(12) 0.0277(15)
C33 0.085(2) 0.110(2) 0.0462(13) -0.0080(14) 0.0170(13) 0.0455(19)
C34 0.0648(15) 0.108(2) 0.0409(11) 0.0046(13) 0.0116(11) 0.0342(16)
C35 0.077(2) 0.137(3) 0.0497(14) 0.0080(17) 0.0244(14) 0.042(2)
C36 0.0711(19) 0.134(3) 0.0687(18) 0.022(2) 0.0328(16) 0.026(2)
C37 0.0609(16) 0.113(3) 0.0626(16) 0.0218(16) 0.0193(13) 0.0220(16)
C38 0.0516(13) 0.0897(18) 0.0476(12) 0.0172(12) 0.0096(10) 0.0223(13)
C39 0.0533(13) 0.0730(15) 0.0549(13) 0.0113(11) 0.0094(10) 0.0119(11)
C40 0.0538(12) 0.0641(14) 0.0489(12) 0.0045(10) 0.0116(10) 0.0140(10)
C41 0.0457(11) 0.0611(12) 0.0407(10) 0.0007(9) 0.0051(8) 0.0181(9)
C42 0.0473(11) 0.0525(11) 0.0398(10) -0.0003(8) 0.0075(8) 0.0164(9)
C43 0.0467(11) 0.0456(10) 0.0416(10) -0.0013(8) 0.0086(8) 0.0130(8)
C44 0.0413(10) 0.0494(10) 0.0438(10) -0.0010(8) 0.0095(8) 0.0105(8)
C45 0.0426(10) 0.0441(10) 0.0418(10) -0.0008(8) 0.0074(8) 0.0096(8)
C46 0.0577(13) 0.0548(12) 0.0458(11) -0.0060(9) -0.0008(10) 0.0166(10)
C47 0.0635(15) 0.0525(12) 0.0544(13) -0.0089(10) -0.0082(11) 0.0149(11)
C48 0.0494(12) 0.0704(14) 0.0391(10) 0.0028(9) 0.0062(9) 0.0236(10)
C49 0.0530(13) 0.0894(18) 0.0394(10) 0.0082(11) 0.0071(9) 0.0305(12)
C50 0.0422(11) 0.0545(12) 0.0509(11) -0.0010(9) 0.0087(9) 0.0103(9)
C51 0.0519(13) 0.0634(14) 0.0575(13) 0.0038(11) 0.0171(10) 0.0062(10)
C52 0.0688(16) 0.0586(13) 0.0562(13) 0.0038(11) 0.0138(12) 0.0099(12)
Si53 0.0926(6) 0.0666(4) 0.0586(4) 0.0119(3) 0.0142(4) 0.0100(4)
C54 0.105(3) 0.081(2) 0.0650(17) 0.0003(15) 0.0042(17) 0.0295(19)
C55 0.091(2) 0.083(2) 0.078(2) 0.0010(17) 0.0083(18) 0.0190(18)
C56 0.094(3) 0.082(2) 0.091(2) -0.0001(18) 0.003(2) 0.0247(19)
C57 0.092(3) 0.089(2) 0.120(3) 0.008(2) 0.014(2) 0.023(2)
C58 0.152(5) 0.190(6) 0.091(3) 0.013(4) 0.060(3) -0.020(4)
C62 0.190(5) 0.0620(19) 0.100(3) 0.0033(19) 0.008(3) 0.030(3)
Se66 0.04481(16) 0.0790(2) 0.05528(17) -0.00657(13) 0.00823(11) 0.01752(12)
C67 0.0529(13) 0.0801(17) 0.0484(12) -0.0043(11) 0.0128(10) 0.0050(12)
C68 0.0555(14) 0.0825(18) 0.0615(15) -0.0041(13) 0.0090(12) 0.0107(13)
C69 0.087(2) 0.088(2) 0.083(2) 0.0081(18) 0.0092(18) 0.0188(18)
C70 0.120(4) 0.087(3) 0.113(3) 0.011(2) 0.008(3) -0.013(2)
C71 0.087(3) 0.108(3) 0.111(3) 0.017(3) -0.010(2) -0.024(2)
C72 0.0599(17) 0.112(3) 0.0731(19) 0.0097(18) -0.0006(14) -0.0034(17)
C73 0.0522(12) 0.0739(15) 0.0437(11) -0.0093(10) 0.0090(9) 0.0174(11)
C74 0.094(2) 0.083(2) 0.094(2) 0.0069(17) 0.042(2) 0.0366(18)
C75 0.096(3) 0.098(3) 0.116(3) -0.016(2) 0.048(2) 0.039(2)
C76 0.0713(19) 0.127(3) 0.0686(19) -0.025(2) 0.0267(16) 0.020(2)
C77 0.100(3) 0.155(4) 0.0630(18) 0.022(2) 0.0388(19) 0.044(3)
C78 0.085(2) 0.116(3) 0.0576(15) 0.0172(16) 0.0255(15) 0.048(2)
Se79 0.04779(16) 0.06629(18) 0.05640(17) -0.00977(12) 0.01531(12) -0.00098(12)
C80 0.0477(12) 0.0802(16) 0.0463(11) -0.0159(11) 0.0077(9) 0.0152(11)
C81 0.077(2) 0.111(3) 0.0755(19) 0.0170(18) 0.0283(16) 0.0430(19)
C82 0.115(3) 0.131(4) 0.084(2) 0.031(2) 0.029(2) 0.058(3)
C83 0.104(3) 0.137(4) 0.088(3) 0.008(3) 0.002(2) 0.064(3)
C84 0.093(3) 0.194(6) 0.122(4) 0.015(4) 0.026(3) 0.085(4)
C85 0.0684(19) 0.153(4) 0.078(2) 0.008(2) 0.0261(16) 0.049(2)
C86 0.0525(12) 0.0577(13) 0.0541(12) -0.0172(10) 0.0067(10) 0.0113(10)
C87 0.0634(16) 0.094(2) 0.0532(14) -0.0077(14) 0.0023(12) 0.0019(15)
C88 0.0671(18) 0.102(3) 0.0675(18) -0.0311(17) -0.0013(14) 0.0107(17)
C89 0.0647(17) 0.079(2) 0.111(3) -0.053(2) -0.0108(18) 0.0189(15)
C90 0.090(2) 0.0459(14) 0.145(4) -0.0219(18) -0.004(2) 0.0127(15)
C91 0.0737(18) 0.0526(14) 0.088(2) -0.0093(13) -0.0077(15) 0.0137(13)

loop_
_atom_type_symbol
_atom_type_description
_atom_type_scat_dispersion_real
_atom_type_scat_dispersion_imag
_atom_type_scat_source
C C 0.0181 0.0091 'International Tables Vol C Tables 4.2.6.8 and 6.1.1.4'
H H 0.0000 0.0000 'International Tables Vol C Tables 4.2.6.8 and 6.1.1.4'
N N 0.0311 0.0180 'International Tables Vol C Tables 4.2.6.8 and 6.1.1.4'
Se Se -0.7943 1.1372 'International Tables Vol C Tables 4.2.6.8 and 6.1.1.4'
Si Si 0.2541 0.3302 'International Tables Vol C Tables 4.2.6.8 and 6.1.1.4'
Cl Cl 0.3639 0.7018 'International Tables Vol C Tables 4.2.6.8 and 6.1.1.4'

loop_
_geom_angle_atom_site_label_1
_geom_angle_atom_site_label_2
_geom_angle_atom_site_label_3
_geom_angle
_geom_angle_site_symmetry_1
_geom_angle_site_symmetry_3
_geom_angle_publ_flag
C2 N1 C45 107.99(17) . . ?
C2 N1 C50 127.00(18) . . ?
C45 N1 C50 124.36(18) . . ?
N1 C2 C3 129.4(2) . . ?
N1 C2 C23 109.56(18) . . ?
C3 C2 C23 121.0(2) . . ?
C2 C3 C4 119.3(2) . . ?
C2 C3 H3 120.3 . . ?
C4 C3 H3 120.3 . . ?
C3 C4 C21 119.29(19) . . ?
C3 C4 C5 122.5(2) . . ?
C21 C4 C5 118.2(2) . . ?
C18 C5 C6 117.9(2) . . ?
C18 C5 C4 118.3(2) . . ?
C6 C5 C4 123.6(2) . . ?
C46 C6 C7 116.2(2) . . ?
C46 C6 C5 119.7(2) . . ?
C7 C6 C5 123.8(2) . . ?
C8 C7 C6 122.7(2) . . ?
C8 C7 H7 118.6 . . ?
C6 C7 H7 118.6 . . ?
C7 C8 C9 121.2(3) . . ?
C7 C8 H8 119.4 . . ?
C9 C8 H8 119.4 . . ?
C10 C9 C47 120.5(3) . . ?
C10 C9 C8 121.7(3) . . ?
C47 C9 C8 117.7(2) . . ?
C11 C10 C9 120.2(4) . . ?
C11 C10 H10 119.9 . . ?
C9 C10 H10 119.9 . . ?
C12 C11 C10 120.0(3) . . ?
C12 C11 H11 120.0 . . ?
C10 C11 H11 120.0 . . ?
C11 C12 C13 122.3(3) . . ?
C11 C12 H12 118.9 . . ?
C13 C12 H12 118.9 . . ?
C12 C13 C14 123.2(3) . . ?
C12 C13 C47 117.7(3) . . ?
C14 C13 C47 119.0(3) . . ?
C15 C14 C13 121.7(3) . . ?
C15 C14 H14 119.2 . . ?
C13 C14 H14 119.2 . . ?
C14 C15 C16 121.2(3) . . ?
C14 C15 H15 119.4 . . ?
C16 C15 H15 119.4 . . ?
C17 C16 C46 118.9(2) . . ?
C17 C16 C15 122.2(3) . . ?
C46 C16 C15 118.8(3) . . ?
C16 C17 C18 122.4(3) . . ?
C16 C17 H17 118.8 . . ?
C18 C17 H17 118.8 . . ?
C17 C18 C5 119.7(2) . . ?
C17 C18 C19 119.5(2) . . ?
C5 C18 C19 120.7(2) . . ?
C20 C19 C18 119.4(2) . . ?
C20 C19 C73 122.2(2) . . ?
C18 C19 C73 118.3(2) . . ?
C19 C20 C21 121.6(2) . . ?
C19 C20 Se66 118.29(18) . . ?
C21 C20 Se66 119.84(16) . . ?
C22 C21 C4 119.3(2) . . ?
C22 C21 C20 121.4(2) . . ?
C4 C21 C20 119.23(19) . . ?
C23 C22 C21 120.2(2) . . ?
C23 C22 H22 119.9 . . ?
C21 C22 H22 119.9 . . ?
C22 C23 C2 120.25(19) . . ?
C22 C23 C24 133.2(2) . . ?
C2 C23 C24 106.55(18) . . ?
C25 C24 C45 119.91(19) . . ?
C25 C24 C23 133.7(2) . . ?
C45 C24 C23 106.31(18) . . ?
C24 C25 C26 120.0(2) . . ?
C24 C25 H25 120.0 . . ?
C26 C25 H25 120.0 . . ?
C25 C26 C43 119.67(19) . . ?
C25 C26 C27 121.5(2) . . ?
C43 C26 C27 118.78(19) . . ?
C28 C27 C26 121.0(2) . . ?
C28 C27 Se79 119.45(17) . . ?
C26 C27 Se79 119.53(16) . . ?
C27 C28 C29 119.7(2) . . ?
C27 C28 C86 121.7(2) . . ?
C29 C28 C86 118.2(2) . . ?
C30 C29 C42 119.6(2) . . ?
C30 C29 C28 120.3(2) . . ?
C42 C29 C28 119.8(2) . . ?
C31 C30 C29 121.3(2) . . ?
C31 C30 H30 119.4 . . ?
C29 C30 H30 119.4 . . ?
C30 C31 C48 119.6(2) . . ?
C30 C31 C32 122.0(3) . . ?
C48 C31 C32 118.3(3) . . ?
C33 C32 C31 120.6(3) . . ?
C33 C32 H32 119.7 . . ?
C31 C32 H32 119.7 . . ?
C32 C33 C34 122.6(3) . . ?
C32 C33 H33 118.7 . . ?
C34 C33 H33 118.7 . . ?
C35 C34 C49 118.6(3) . . ?
C35 C34 C33 123.2(3) . . ?
C49 C34 C33 118.2(3) . . ?
C36 C35 C34 121.2(3) . . ?
C36 C35 H35 119.4 . . ?
C34 C35 H35 119.4 . . ?
C37 C36 C35 121.0(3) . . ?
C37 C36 H36 119.5 . . ?
C35 C36 H36 119.5 . . ?
C36 C37 C38 120.5(4) . . ?
C36 C37 H37 119.8 . . ?
C38 C37 H37 119.8 . . ?
C49 C38 C37 119.4(3) . . ?
C49 C38 C39 118.3(2) . . ?
C37 C38 C39 122.2(3) . . ?
C40 C39 C38 121.2(3) . . ?
C40 C39 H39 119.4 . . ?
C38 C39 H39 119.4 . . ?
C39 C40 C41 122.3(2) . . ?
C39 C40 H40 118.9 . . ?
C41 C40 H40 118.9 . . ?
C48 C41 C42 119.2(2) . . ?
C48 C41 C40 117.0(2) . . ?
C42 C41 C40 123.2(2) . . ?
C29 C42 C41 118.6(2) . . ?
C29 C42 C43 117.9(2) . . ?
C41 C42 C43 123.5(2) . . ?
C44 C43 C26 119.61(19) . . ?
C44 C43 C42 121.3(2) . . ?
C26 C43 C42 119.00(19) . . ?
C45 C44 C43 118.9(2) . . ?
C45 C44 H44 120.6 . . ?
C43 C44 H44 120.6 . . ?
C44 C45 N1 129.1(2) . . ?
C44 C45 C24 121.42(19) . . ?
N1 C45 C24 109.52(18) . . ?
C6 C46 C16 119.8(2) . . ?
C6 C46 C47 120.9(2) . . ?
C16 C46 C47 119.2(2) . . ?
C9 C47 C46 120.8(2) . . ?
C9 C47 C13 119.3(3) . . ?
C46 C47 C13 119.8(3) . . ?
C31 C48 C41 119.8(2) . . ?
C31 C48 C49 120.1(2) . . ?
C41 C48 C49 120.1(2) . . ?
C38 C49 C34 119.3(3) . . ?
C38 C49 C48 120.6(2) . . ?
C34 C49 C48 120.1(3) . . ?
N1 C50 C51 112.36(19) . . ?
N1 C50 H50A 109.1 . . ?
C51 C50 H50A 109.1 . . ?
N1 C50 H50B 109.1 . . ?
C51 C50 H50B 109.1 . . ?
H50A C50 H50B 107.9 . . ?
C50 C51 C52 114.2(2) . . ?
C50 C51 H51A 108.7 . . ?
C52 C51 H51A 108.7 . . ?
C50 C51 H51B 108.7 . . ?
C52 C51 H51B 108.7 . . ?
H51A C51 H51B 107.6 . . ?
C51 C52 Si53 114.53(19) . . ?
C51 C52 H52A 108.6 . . ?
Si53 C52 H52A 108.6 . . ?
C51 C52 H52B 108.6 . . ?
Si53 C52 H52B 108.6 . . ?
H52A C52 H52B 107.6 . . ?
C62 Si53 C52 109.02(18) . . ?
C62 Si53 C54 109.6(2) . . ?
C52 Si53 C54 107.62(15) . . ?
C62 Si53 C58 112.2(3) . . ?
C52 Si53 C58 107.3(3) . . ?
C54 Si53 C58 110.9(2) . . ?
C55 C54 Si53 114.8(2) . . ?
C55 C54 H54A 108.6 . . ?
Si53 C54 H54A 108.6 . . ?
C55 C54 H54B 108.6 . . ?
Si53 C54 H54B 108.6 . . ?
H54A C54 H54B 107.6 . . ?
C56 C55 C54 115.7(3) . . ?
C56 C55 H55A 108.4 . . ?
C54 C55 H55A 108.4 . . ?
C56 C55 H55B 108.4 . . ?
C54 C55 H55B 108.3 . . ?
H55A C55 H55B 107.4 . . ?
C57 C56 C55 112.4(4) . . ?
C57 C56 H56A 109.1 . . ?
C55 C56 H56A 109.1 . . ?
C57 C56 H56B 109.1 . . ?
C55 C56 H56B 109.1 . . ?
H56A C56 H56B 107.8 . . ?
C56 C57 H57A 109.5 . . ?
C56 C57 H57B 109.5 . . ?
H57A C57 H57B 109.5 . . ?
C56 C57 H57C 109.5 . . ?
H57A C57 H57C 109.5 . . ?
H57B C57 H57C 109.5 . . ?
C59N C58 C59 47.5(14) . . ?
C59N C58 Si53 139.3(15) . . ?
C59 C58 Si53 118.6(6) . . ?
C59N C58 H58A 111.5 . . ?
C59 C58 H58A 106.5 . . ?
Si53 C58 H58A 109.2 . . ?
C59N C58 H58B 61.7 . . ?
C59 C58 H58B 108.4 . . ?
Si53 C58 H58B 106.6 . . ?
H58A C58 H58B 107.1 . . ?
C60 C59 C58 118.3(9) . . ?
C60 C59 H59A 102.7 . . ?
C58 C59 H59A 108.5 . . ?
C60 C59 H59B 110.3 . . ?
C58 C59 H59B 108.8 . . ?
H59A C59 H59B 107.6 . . ?
C60 C59 H59C 110.3 . . ?
C58 C59 H59C 74.3 . . ?
H59A C59 H59C 140.6 . . ?
H59B C59 H59C 40.7 . . ?
C59 C60 C61 116.9(16) . . ?
C59 C60 H60A 105.5 . . ?
C61 C60 H60A 101.6 . . ?
C59 C60 H60B 113.1 . . ?
C61 C60 H60B 111.6 . . ?
H60A C60 H60B 106.8 . . ?
C59 C60 H60C 124.9 . . ?
C61 C60 H60C 97.8 . . ?
H60A C60 H60C 21.6 . . ?
H60B C60 H60C 88.9 . . ?
C59 C60 H60D 129.1 . . ?
C61 C60 H60D 24.7 . . ?
H60A C60 H60D 112.7 . . ?
H60B C60 H60D 87.1 . . ?
H60C C60 H60D 100.5 . . ?
C60 C61 H61A 109.9 . . ?
C60 C61 H61B 114.4 . . ?
H61A C61 H61B 109.5 . . ?
C60 C61 H61C 104.0 . . ?
H61A C61 H61C 109.5 . . ?
H61B C61 H61C 109.5 . . ?
C60 C61 H60D 47.3 . . ?
H61A C61 H60D 82.2 . . ?
H61B C61 H60D 161.7 . . ?
H61C C61 H60D 78.3 . . ?
C60 C61 H61F 105.5 . . ?
H61A C61 H61F 100.9 . . ?
H61B C61 H61F 17.1 . . ?
H61C C61 H61F 126.5 . . ?
H60D C61 H61F 150.3 . . ?
C58 C59N C60N 138(2) . . ?
C58 C59N H58B 54.4 . . ?
C60N C59N H58B 135.0 . . ?
C58 C59N H59B 102.8 . . ?
C60N C59N H59B 92.3 . . ?
H58B C59N H59B 130.8 . . ?
C58 C59N H59C 102.4 . . ?
C60N C59N H59C 106.2 . . ?
H58B C59N H59C 111.6 . . ?
H59B C59N H59C 23.1 . . ?
C58 C59N H59D 104.8 . . ?
C60N C59N H59D 97.0 . . ?
H58B C59N H59D 50.4 . . ?
H59B C59N H59D 126.2 . . ?
H59C C59N H59D 105.3 . . ?
C61N C60N C59N 107(2) . . ?
C61N C60N H60A 90.2 . . ?
C59N C60N H60A 97.5 . . ?
C61N C60N H60B 145.1 . . ?
C59N C60N H60B 103.0 . . ?
H60A C60N H60B 68.7 . . ?
C61N C60N H61A 67.2 . . ?
C59N C60N H61A 136.7 . . ?
H60A C60N H61A 124.7 . . ?
H60B C60N H61A 101.4 . . ?
C61N C60N H61B 54.2 . . ?
C59N C60N H61B 80.4 . . ?
H60A C60N H61B 140.6 . . ?
H60B C60N H61B 150.4 . . ?
H61A C60N H61B 61.4 . . ?
C61N C60N H60C 100.8 . . ?
C59N C60N H60C 110.3 . . ?
H60A C60N H60C 20.3 . . ?
H60B C60N H60C 51.6 . . ?
H61A C60N H60C 112.9 . . ?
H61B C60N H60C 155.0 . . ?
C61N C60N H60D 111.0 . . ?
C59N C60N H60D 114.5 . . ?
H60A C60N H60D 132.4 . . ?
H60B C60N H60D 70.2 . . ?
H61A C60N H60D 44.5 . . ?
H61B C60N H60D 81.5 . . ?
H60C C60N H60D 112.0 . . ?
C61N C60N H61F 41.9 . . ?
C59N C60N H61F 84.3 . . ?
H60A C60N H61F 128.5 . . ?
H60B C60N H61F 160.9 . . ?
H61A C60N H61F 62.9 . . ?
H61B C60N H61F 12.6 . . ?
H60C C60N H61F 142.5 . . ?
H60D C60N H61F 90.6 . . ?
C60N C61N H60A 46.7 . . ?
C60N C61N H61A 74.9 . . ?
H60A C61N H61A 104.7 . . ?
C60N C61N H61B 83.9 . . ?
H60A C61N H61B 128.0 . . ?
H61A C61N H61B 69.4 . . ?
C60N C61N H60C 38.8 . . ?
H60A C61N H60C 14.2 . . ?
H61A C61N H60C 90.5 . . ?
H61B C61N H60C 122.8 . . ?
C60N C61N H61D 128.9 . . ?
H60A C61N H61D 111.3 . . ?
H61A C61N H61D 68.2 . . ?
H61B C61N H61D 113.2 . . ?
H60C C61N H61D 106.7 . . ?
C60N C61N H61E 104.0 . . ?
H60A C61N H61E 71.4 . . ?
H61A C61N H61E 174.7 . . ?
H61B C61N H61E 115.8 . . ?
H60C C61N H61E 85.6 . . ?
H61D C61N H61E 109.5 . . ?
C60N C61N H61F 93.9 . . ?
H60A C61N H61F 136.0 . . ?
H61A C61N H61F 75.8 . . ?
H61B C61N H61F 10.7 . . ?
H60C C61N H61F 132.6 . . ?
H61D C61N H61F 109.5 . . ?
H61E C61N H61F 109.5 . . ?
C63N C62 C63 38.2(5) . . ?
C63N C62 Si53 131.5(6) . . ?
C63 C62 Si53 106.2(5) . . ?
C63N C62 H62A 113.0 . . ?
C63 C62 H62A 108.1 . . ?
Si53 C62 H62A 109.6 . . ?
C63N C62 H62B 79.3 . . ?
C63 C62 H62B 116.1 . . ?
Si53 C62 H62B 108.8 . . ?
H62A C62 H62B 107.9 . . ?
C64 C63 C62 109.2(7) . . ?
C64 C63 H63A 109.8 . . ?
C62 C63 H63A 109.8 . . ?
C64 C63 H63B 109.9 . . ?
C62 C63 H63B 109.8 . . ?
H63A C63 H63B 108.3 . . ?
C65 C64 C63 115.9(10) . . ?
C65 C64 H64A 108.3 . . ?
C63 C64 H64A 108.3 . . ?
C65 C64 H64B 108.3 . . ?
C63 C64 H64B 108.3 . . ?
H64A C64 H64B 107.4 . . ?
C64 C65 H65A 109.5 . . ?
C64 C65 H65B 109.5 . . ?
H65A C65 H65B 109.5 . . ?
C64 C65 H65C 109.5 . . ?
H65A C65 H65C 109.5 . . ?
H65B C65 H65C 109.5 . . ?
C64N C63N C62 111.3(12) . . ?
C64N C63N H63C 109.4 . . ?
C62 C63N H63C 109.4 . . ?
C64N C63N H63D 109.4 . . ?
C62 C63N H63D 109.4 . . ?
H63C C63N H63D 108.0 . . ?
C63N C64N C65N 126.3(14) . . ?
C63N C64N H64C 105.7 . . ?
C65N C64N H64C 105.8 . . ?
C63N C64N H64D 105.7 . . ?
C65N C64N H64D 105.7 . . ?
H64C C64N H64D 106.2 . . ?
C64N C65N H65D 109.5 . . ?
C64N C65N H65E 109.5 . . ?
H65D C65N H65E 109.5 . . ?
C64N C65N H65F 109.4 . . ?
H65D C65N H65F 109.5 . . ?
H65E C65N H65F 109.5 . . ?
C67 Se66 C20 103.58(11) . . ?
C68 C67 C72 119.7(3) . . ?
C68 C67 Se66 124.1(2) . . ?
C72 C67 Se66 116.1(3) . . ?
C69 C68 C67 119.5(3) . . ?
C69 C68 H68 120.2 . . ?
C67 C68 H68 120.2 . . ?
C70 C69 C68 120.9(4) . . ?
C70 C69 H69 119.6 . . ?
C68 C69 H69 119.6 . . ?
C69 C70 C71 119.5(4) . . ?
C69 C70 H70 120.2 . . ?
C71 C70 H70 120.3 . . ?
C72 C71 C70 120.4(4) . . ?
C72 C71 H71 119.8 . . ?
C70 C71 H71 119.8 . . ?
C71 C72 C67 120.0(4) . . ?
C71 C72 H72 120.0 . . ?
C67 C72 H72 120.0 . . ?
C78 C73 C74 118.3(3) . . ?
C78 C73 C19 120.2(2) . . ?
C74 C73 C19 121.5(3) . . ?
C73 C74 C75 120.7(4) . . ?
C73 C74 H74 119.7 . . ?
C75 C74 H74 119.7 . . ?
C76 C75 C74 120.4(4) . . ?
C76 C75 H75 119.8 . . ?
C74 C75 H75 119.8 . . ?
C77 C76 C75 119.5(3) . . ?
C77 C76 H76 120.3 . . ?
C75 C76 H76 120.3 . . ?
C76 C77 C78 120.9(4) . . ?
C76 C77 H77 119.6 . . ?
C78 C77 H77 119.6 . . ?
C73 C78 C77 120.2(3) . . ?
C73 C78 H78 119.9 . . ?
C77 C78 H78 119.9 . . ?
C80 Se79 C27 98.17(10) . . ?
C81 C80 C85 118.7(3) . . ?
C81 C80 Se79 123.8(2) . . ?
C85 C80 Se79 117.5(3) . . ?
C82 C81 C80 120.2(3) . . ?
C82 C81 H81 119.9 . . ?
C80 C81 H81 119.9 . . ?
C81 C82 C83 120.2(4) . . ?
C81 C82 H82 119.9 . . ?
C83 C82 H82 119.9 . . ?
C84 C83 C82 119.8(4) . . ?
C84 C83 H83 120.1 . . ?
C82 C83 H83 120.1 . . ?
C83 C84 C85 121.4(4) . . ?
C83 C84 H84 119.3 . . ?
C85 C84 H84 119.3 . . ?
C80 C85 C84 119.8(4) . . ?
C80 C85 H85 120.1 . . ?
C84 C85 H85 120.1 . . ?
C91 C86 C87 118.7(3) . . ?
C91 C86 C28 121.7(2) . . ?
C87 C86 C28 119.6(3) . . ?
C86 C87 C88 120.7(3) . . ?
C86 C87 H87 119.6 . . ?
C88 C87 H87 119.6 . . ?
C89 C88 C87 120.3(3) . . ?
C89 C88 H88 119.9 . . ?
C87 C88 H88 119.9 . . ?
C88 C89 C90 120.5(3) . . ?
C88 C89 H89 119.7 . . ?
C90 C89 H89 119.7 . . ?
C89 C90 C91 119.6(4) . . ?
C89 C90 H90 120.2 . . ?
C91 C90 H90 120.2 . . ?
C86 C91 C90 120.1(3) . . ?
C86 C91 H91 120.0 . . ?
C90 C91 H91 120.0 . . ?
C1S Cl3 Cl5 53.0(7) . . ?
C1S Cl3 Cl2 44.3(6) . . ?
Cl5 Cl3 Cl2 94.5(5) . . ?
C1S Cl3 H1S3 31.2 . . ?
Cl5 Cl3 H1S3 29.0 . . ?
Cl2 Cl3 H1S3 66.6 . . ?
Cl4 C1S Cl3 148.6(12) . . ?
Cl4 C1S Cl2 98.2(10) . . ?
Cl3 C1S Cl2 92.1(9) . . ?
Cl4 C1S Cl5 76.6(9) . . ?
Cl3 C1S Cl5 81.8(9) . . ?
Cl2 C1S Cl5 155.4(12) . . ?
Cl4 C1S H1S1 64.2 . . ?
Cl3 C1S H1S1 111.0 . . ?
Cl2 C1S H1S1 38.8 . . ?
Cl5 C1S H1S1 122.0 . . ?
Cl4 C1S H1S2 102.4 . . ?
Cl3 C1S H1S2 108.0 . . ?
Cl2 C1S H1S2 84.7 . . ?
Cl5 C1S H1S2 119.9 . . ?
H1S1 C1S H1S2 109.4 . . ?
Cl4 C1S H1S3 116.6 . . ?
Cl3 C1S H1S3 32.8 . . ?
Cl2 C1S H1S3 110.7 . . ?
Cl5 C1S H1S3 54.0 . . ?
H1S1 C1S H1S3 108.4 . . ?
H1S2 C1S H1S3 134.4 . . ?
Cl4 C1S H1S4 113.4 . . ?
Cl3 C1S H1S4 91.1 . . ?
Cl2 C1S H1S4 107.8 . . ?
Cl5 C1S H1S4 96.2 . . ?
H1S1 C1S H1S4 137.3 . . ?
H1S2 C1S H1S4 28.0 . . ?
H1S3 C1S H1S4 109.4 . . ?
C1S Cl2 Cl3 43.7(6) . . ?
C1S Cl2 H1S1 32.7 . . ?
Cl3 Cl2 H1S1 65.6 . . ?
C1S Cl4 Cl5 57.3(8) . . ?
C1S Cl4 H1S1 36.0 . . ?
Cl5 Cl4 H1S1 85.4 . . ?
C1S Cl5 Cl4 46.1(7) . . ?
C1S Cl5 Cl3 45.2(7) . . ?
Cl4 Cl5 Cl3 89.0(7) . . ?
C1S Cl5 H1S3 30.6 . . ?
Cl4 Cl5 H1S3 71.1 . . ?
Cl3 Cl5 H1S3 18.6 . . ?

loop_
_geom_bond_atom_site_label_1
_geom_bond_atom_site_label_2
_geom_bond_distance
_geom_bond_site_symmetry_2
_geom_bond_publ_flag
N1 C2 1.388(3) . ?
N1 C45 1.390(3) . ?
N1 C50 1.453(3) . ?
C2 C3 1.391(3) . ?
C2 C23 1.413(3) . ?
C3 C4 1.403(3) . ?
C3 H3 0.9300 . ?
C4 C21 1.441(3) . ?
C4 C5 1.458(3) . ?
C5 C18 1.414(3) . ?
C5 C6 1.439(3) . ?
C6 C46 1.423(3) . ?
C6 C7 1.437(4) . ?
C7 C8 1.358(4) . ?
C7 H7 0.9300 . ?
C8 C9 1.437(4) . ?
C8 H8 0.9300 . ?
C9 C10 1.402(4) . ?
C9 C47 1.403(4) . ?
C10 C11 1.383(5) . ?
C10 H10 0.9300 . ?
C11 C12 1.371(6) . ?
C11 H11 0.9300 . ?
C12 C13 1.407(5) . ?
C12 H12 0.9300 . ?
C13 C14 1.426(5) . ?
C13 C47 1.431(4) . ?
C14 C15 1.340(6) . ?
C14 H14 0.9300 . ?
C15 C16 1.449(3) . ?
C15 H15 0.9300 . ?
C16 C17 1.374(4) . ?
C16 C46 1.428(4) . ?
C17 C18 1.406(3) . ?
C17 H17 0.9300 . ?
C18 C19 1.453(4) . ?
C19 C20 1.362(3) . ?
C19 C73 1.494(3) . ?
C20 C21 1.444(3) . ?
C20 Se66 1.932(2) . ?
C21 C22 1.409(3) . ?
C22 C23 1.375(3) . ?
C22 H22 0.9300 . ?
C23 C24 1.448(3) . ?
C24 C25 1.378(3) . ?
C24 C45 1.415(3) . ?
C25 C26 1.405(3) . ?
C25 H25 0.9300 . ?
C26 C43 1.427(3) . ?
C26 C27 1.455(3) . ?
C27 C28 1.362(3) . ?
C27 Se79 1.925(2) . ?
C28 C29 1.460(3) . ?
C28 C86 1.488(3) . ?
C29 C30 1.405(3) . ?
C29 C42 1.414(3) . ?
C30 C31 1.383(4) . ?
C30 H30 0.9300 . ?
C31 C48 1.418(4) . ?
C31 C32 1.454(3) . ?
C32 C33 1.344(5) . ?
C32 H32 0.9300 . ?
C33 C34 1.427(5) . ?
C33 H33 0.9300 . ?
C34 C35 1.399(5) . ?
C34 C49 1.422(4) . ?
C35 C36 1.368(6) . ?
C35 H35 0.9300 . ?
C36 C37 1.361(5) . ?
C36 H36 0.9300 . ?
C37 C38 1.410(4) . ?
C37 H37 0.9300 . ?
C38 C49 1.405(4) . ?
C38 C39 1.424(4) . ?
C39 C40 1.355(4) . ?
C39 H39 0.9300 . ?
C40 C41 1.434(4) . ?
C40 H40 0.9300 . ?
C41 C48 1.424(3) . ?
C41 C42 1.428(3) . ?
C42 C43 1.455(3) . ?
C43 C44 1.410(3) . ?
C44 C45 1.383(3) . ?
C44 H44 0.9300 . ?
C46 C47 1.429(4) . ?
C48 C49 1.428(4) . ?
C50 C51 1.528(3) . ?
C50 H50A 0.9700 . ?
C50 H50B 0.9700 . ?
C51 C52 1.529(4) . ?
C51 H51A 0.9700 . ?
C51 H51B 0.9700 . ?
C52 Si53 1.885(3) . ?
C52 H52A 0.9700 . ?
C52 H52B 0.9700 . ?
Si53 C62 1.855(4) . ?
Si53 C54 1.887(4) . ?
Si53 C58 1.889(6) . ?
C54 C55 1.537(6) . ?
C54 H54A 0.9700 . ?
C54 H54B 0.9700 . ?
C55 C56 1.517(5) . ?
C55 H55A 0.9700 . ?
C55 H55B 0.9700 . ?
C56 C57 1.511(6) . ?
C56 H56A 0.9700 . ?
C56 H56B 0.9700 . ?
C57 H57A 0.9600 . ?
C57 H57B 0.9600 . ?
C57 H57C 0.9600 . ?
C58 C59N 1.07(2) . ?
C58 C59 1.498(10) . ?
C58 H58A 0.9700 . ?
C58 H58B 0.9700 . ?
C59 C60 1.444(16) . ?
C59 H59A 0.9700 . ?
C59 H59B 0.9700 . ?
C59 H59C 1.0801 . ?
C60 C61 1.63(4) . ?
C60 H60A 0.9700 . ?
C60 H60B 0.9700 . ?
C60 H60C 0.7930 . ?
C60 H60D 1.2631 . ?
C61 H61A 0.9600 . ?
C61 H61B 0.9600 . ?
C61 H61C 0.9600 . ?
C61 H60D 0.7165 . ?
C61 H61F 1.0809 . ?
C59N C60N 1.77(3) . ?
C59N H58B 1.0497 . ?
C59N H59B 1.5046 . ?
C59N H59C 0.9700 . ?
C59N H59D 0.9700 . ?
C60N C61N 1.00(2) . ?
C60N H60A 1.0691 . ?
C60N H60B 1.5846 . ?
C60N H61A 1.5774 . ?
C60N H61B 1.4918 . ?
C60N H60C 0.9700 . ?
C60N H60D 0.9700 . ?
C60N H61F 1.4337 . ?
C61N H60A 1.4682 . ?
C61N H61A 1.5063 . ?
C61N H61B 1.2163 . ?
C61N H60C 1.5193 . ?
C61N H61D 0.9600 . ?
C61N H61E 0.9600 . ?
C61N H61F 0.9600 . ?
C62 C63N 1.463(12) . ?
C62 C63 1.641(11) . ?
C62 H62A 0.9700 . ?
C62 H62B 0.9700 . ?
C63 C64 1.545(14) . ?
C63 H63A 0.9700 . ?
C63 H63B 0.9700 . ?
C64 C65 1.288(14) . ?
C64 H64A 0.9700 . ?
C64 H64B 0.9700 . ?
C65 H65A 0.9600 . ?
C65 H65B 0.9600 . ?
C65 H65C 0.9600 . ?
C63N C64N 1.416(19) . ?
C63N H63C 0.9700 . ?
C63N H63D 0.9700 . ?
C64N C65N 1.60(2) . ?
C64N H64C 0.9700 . ?
C64N H64D 0.9700 . ?
C65N H65D 0.9600 . ?
C65N H65E 0.9600 . ?
C65N H65F 0.9600 . ?
Se66 C67 1.911(3) . ?
C67 C68 1.385(4) . ?
C67 C72 1.397(4) . ?
C68 C69 1.386(5) . ?
C68 H68 0.9300 . ?
C69 C70 1.367(6) . ?
C69 H69 0.9300 . ?
C70 C71 1.397(7) . ?
C70 H70 0.9300 . ?
C71 C72 1.366(6) . ?
C71 H71 0.9300 . ?
C72 H72 0.9300 . ?
C73 C78 1.368(4) . ?
C73 C74 1.376(4) . ?
C74 C75 1.384(5) . ?
C74 H74 0.9300 . ?
C75 C76 1.354(6) . ?
C75 H75 0.9300 . ?
C76 C77 1.352(6) . ?
C76 H76 0.9300 . ?
C77 C78 1.390(5) . ?
C77 H77 0.9300 . ?
C78 H78 0.9300 . ?
Se79 C80 1.918(3) . ?
C80 C81 1.374(5) . ?
C80 C85 1.375(4) . ?
C81 C82 1.368(5) . ?
C81 H81 0.9300 . ?
C82 C83 1.380(6) . ?
C82 H82 0.9300 . ?
C83 C84 1.317(8) . ?
C83 H83 0.9300 . ?
C84 C85 1.382(7) . ?
C84 H84 0.9300 . ?
C85 H85 0.9300 . ?
C86 C91 1.369(4) . ?
C86 C87 1.385(4) . ?
C87 C88 1.389(4) . ?
C87 H87 0.9300 . ?
C88 C89 1.333(6) . ?
C88 H88 0.9300 . ?
C89 C90 1.382(6) . ?
C89 H89 0.9300 . ?
C90 C91 1.401(4) . ?
C90 H90 0.9300 . ?
C91 H91 0.9300 . ?
Cl3 C1S 1.668(17) . ?
Cl3 Cl5 2.328(19) . ?
Cl3 Cl2 2.415(11) . ?
Cl3 H1S3 1.0062 . ?
C1S Cl4 1.609(18) . ?
C1S Cl2 1.687(17) . ?
C1S Cl5 1.88(2) . ?
C1S H1S1 0.9604 . ?
C1S H1S2 0.9614 . ?
C1S H1S3 0.9609 . ?
C1S H1S4 0.9594 . ?
Cl2 H1S1 1.1152 . ?
Cl4 Cl5 2.17(2) . ?
Cl4 H1S1 1.4726 . ?
Cl5 H1S3 1.5279 . ?
